data_7219166
loop_
_publ_author_name
'Li, Shenshen'
'Chen, Yu-Sheng'
'Mulfort, Karen L.'

_publ_section_title
;
 Structural modification in bimetallic Ru(iii)--Co(ii) metal--organic
 frameworks
;
_journal_issue 5
_journal_name_full CrystEngComm
_journal_page_first 1005
_journal_paper_doi 10.1039/C4CE02064B
_journal_volume 17
_journal_year 2015
_chemical_formula_sum 'C30 H30 Co1.5 N3 O21 Ru3'
_chemical_formula_weight 1160.17
_chemical_name_systematic
;
 ?
;
_space_group_crystal_system monoclinic
_space_group_IT_number 12
_space_group_name_Hall '-C 2y'
_space_group_name_H-M_alt 'C 1 2/m 1'
_symmetry_space_group_name_Hall '-C 2y'
_symmetry_space_group_name_H-M 'C 1 2/m 1'
_atom_sites_solution_hydrogens mixed
_audit_creation_method SHELXL-2014
_audit_update_record
;
2014-10-13 deposited with the CCDC.
2014-12-01 downloaded from the CCDC.
;
_cell_angle_alpha 90
_cell_angle_beta 110.836(2)
_cell_angle_gamma 90
_cell_formula_units_Z 4
_cell_length_a 21.622(2)
_cell_length_b 17.5525(16)
_cell_length_c 16.4817(16)
_cell_measurement_temperature 296(2)
_cell_volume 5846.1(10)
_computing_structure_refinement 'SHELXL-2014 (Sheldrick, 2014)'
_diffrn_ambient_temperature 296(2)
_diffrn_measured_fraction_theta_full 0.995
_diffrn_measured_fraction_theta_max 0.959
_diffrn_radiation_wavelength 0.49594
_diffrn_reflns_av_R_equivalents 0.0971
_diffrn_reflns_av_unetI/netI 0.1444
_diffrn_reflns_Laue_measured_fraction_full 0.995
_diffrn_reflns_Laue_measured_fraction_max 0.959
_diffrn_reflns_limit_h_max 29
_diffrn_reflns_limit_h_min -33
_diffrn_reflns_limit_k_max 26
_diffrn_reflns_limit_k_min -15
_diffrn_reflns_limit_l_max 25
_diffrn_reflns_limit_l_min -21
_diffrn_reflns_number 38871
_diffrn_reflns_point_group_measured_fraction_full 0.995
_diffrn_reflns_point_group_measured_fraction_max 0.959
_diffrn_reflns_theta_full 17.311
_diffrn_reflns_theta_max 22.483
_diffrn_reflns_theta_min 0.922
_exptl_absorpt_coefficient_mu 1.891
_exptl_crystal_colour 'dark green'
_exptl_crystal_density_diffrn 1.318
_exptl_crystal_density_meas ?
_exptl_crystal_density_method 'not measured'
_exptl_crystal_description octahedral
_exptl_crystal_F_000 2286
_exptl_crystal_size_max 0.100
_exptl_crystal_size_mid 0.030
_exptl_crystal_size_min 0.030
_refine_diff_density_max 2.196
_refine_diff_density_min -2.437
_refine_diff_density_rms 0.211
_refine_ls_extinction_method none
_refine_ls_goodness_of_fit_ref 0.927
_refine_ls_hydrogen_treatment constr
_refine_ls_matrix_type full
_refine_ls_number_parameters 303
_refine_ls_number_reflns 11080
_refine_ls_number_restraints 153
_refine_ls_restrained_S_all 0.975
_refine_ls_R_factor_all 0.1482
_refine_ls_R_factor_gt 0.0847
_refine_ls_shift/su_max 0.000
_refine_ls_shift/su_mean 0.000
_refine_ls_structure_factor_coef Fsqd
_refine_ls_weighting_details 'w=1/[\s^2^(Fo^2^)+(0.1422P)^2^] where P=(Fo^2^+2Fc^2^)/3'
_refine_ls_weighting_scheme calc
_refine_ls_wR_factor_gt 0.2264
_refine_ls_wR_factor_ref 0.2506
_reflns_Friedel_coverage 0.000
_reflns_number_gt 5413
_reflns_number_total 11080
_reflns_threshold_expression 'I > 2\s(I)'
_cod_data_source_file c4ce02064b2.cif
_cod_data_source_block RuCo-1
_cod_depositor_comments
;
The following automatic conversions were performed:

'_exptl_crystal_density_meas' value 'not measured' was changed to '?'
- the value is perceived as not measured.

Automatic conversion script
Id: cif_fix_values 3008 2015-01-20 13:52:24Z robertas 

 Adding full bibliography for 7219166--7219167.cif.
;
_cod_original_cell_volume 5846.0(10)
_cod_original_formula_sum 'C30 H30 Co1.50 N3 O21 Ru3'
_cod_database_code 7219166
_shelx_space_group_comment
;
The symmetry employed for this shelxl refinement is uniquely defined
by the following loop, which should always be used as a source of
symmetry information in preference to the above space-group names.
They are only intended as comments.
;
_platon_squeeze_void_probe_radius 1.20
_shelxl_version_number 2014-3

loop_
_space_group_symop_operation_xyz
'x, y, z'
'-x, y, -z'
'x+1/2, y+1/2, z'
'-x+1/2, y+1/2, -z'
'-x, -y, -z'
'x, -y, z'
'-x+1/2, -y+1/2, -z'
'x+1/2, -y+1/2, z'

loop_
_atom_site_label
_atom_site_type_symbol
_atom_site_fract_x
_atom_site_fract_y
_atom_site_fract_z
_atom_site_U_iso_or_equiv
_atom_site_adp_type
_atom_site_occupancy
_atom_site_site_symmetry_order
_atom_site_calc_flag
_atom_site_refinement_flags_posn
_atom_site_refinement_flags_adp
_atom_site_refinement_flags_occupancy
_atom_site_disorder_assembly
_atom_site_disorder_group
Ru1 Ru 0.12320(2) 0.59465(2) -0.13291(3) 0.02804(14) Uani 1 1 d . . . . .
Ru2 Ru 0.20542(3) 0.5000 0.04730(4) 0.03050(18) Uani 1 2 d S T P . .
Co3 Co 0.5000 0.5000 0.5000 0.0266(4) Uani 1 4 d S T P . .
Co4 Co 0.39233(8) 0.5000 0.61678(9) 0.0518(4) Uani 1 2 d S T P . .
O1 O 0.2672(4) 0.5812(5) 0.0352(4) 0.088(2) Uani 1 1 d D U . . .
O2 O 0.2141(3) 0.6427(3) -0.0849(5) 0.0671(17) Uani 1 1 d D U . . .
O3 O 0.1466(4) 0.5627(4) -0.2361(4) 0.0714(17) Uani 1 1 d . U . . .
O4 O 0.0277(3) 0.5627(3) -0.1868(4) 0.0512(13) Uani 1 1 d . U . . .
O5 O 0.0985(3) 0.3566(3) -0.0375(3) 0.0479(13) Uani 1 1 d . . . . .
O6 O 0.1513(4) 0.4222(3) 0.0792(4) 0.082(3) Uani 1 1 d . . . . .
O7 O 0.4014(7) 0.5000 0.4942(9) 0.112(3) Uani 1 2 d S TU P A .
O8 O 0.3107(7) 0.5000 0.5030(9) 0.112(3) Uani 1 2 d DS TU P A 1
O8' O 0.3210(8) 0.4471(9) 0.4975(11) 0.091(5) Uani 0.5 1 d D U P A 2
O9 O 0.4382(6) 0.4073(6) 0.6469(6) 0.0484(11) Uani 0.5 1 d D U P A 2
O9' O 0.4810(6) 0.4401(6) 0.6877(6) 0.0484(11) Uani 0.5 1 d D . P A 1
O10 O 0.5244(3) 0.4151(3) 0.5931(3) 0.0484(11) Uani 1 1 d . . . . .
O11 O 0.3605(4) 0.5000 0.7198(4) 0.0459(17) Uani 1 2 d S T P A .
O12 O 0.1519(3) 0.5000 -0.0727(3) 0.0213(11) Uani 1 2 d S T P . .
N1 N 0.2620(5) 0.5000 0.1821(6) 0.058(3) Uani 1 2 d DS TU P . .
N2 N 0.5896(3) 0.1970(3) 0.8016(4) 0.0498(17) Uani 1 1 d D U . . .
C1 C 0.2629(4) 0.6315(5) -0.0191(6) 0.064(3) Uani 1 1 d D . . . .
C2 C 0.3198(5) 0.6843(6) -0.0066(8) 0.085(4) Uani 1 1 d D . . . .
H2A H 0.3108 0.7156 -0.0573 0.128 Uiso 1 1 calc R U . . .
H2B H 0.3592 0.6551 0.0024 0.128 Uiso 1 1 calc R U . . .
H2C H 0.3258 0.7160 0.0430 0.128 Uiso 1 1 calc R U . . .
C3 C 0.1522(5) 0.5000 -0.2672(5) 0.037(2) Uani 1 2 d S T P . .
C4 C 0.1727(8) 0.5000 -0.3444(8) 0.062(3) Uani 1 2 d S T P . .
H4A H 0.1650 0.4505 -0.3710 0.094 Uiso 0.5 1 d R U P . .
H4B H 0.2189 0.5121 -0.3268 0.094 Uiso 0.5 1 d R U P . .
H4C H 0.1474 0.5373 -0.3854 0.094 Uiso 0.5 1 d R U P . .
C5 C -0.0004(5) 0.5000 -0.2006(5) 0.038(2) Uani 1 2 d S T P . .
C6 C -0.0768(5) 0.5000 -0.2391(8) 0.066(4) Uani 1 2 d S T P . .
H6A H -0.0914 0.4730 -0.2933 0.099 Uiso 0.5 1 d R U P . .
H6B H -0.0926 0.5515 -0.2486 0.099 Uiso 0.5 1 d R U P . .
H6C H -0.0938 0.4755 -0.1993 0.099 Uiso 0.5 1 d R U P . .
C7 C 0.1133(3) 0.3724(4) 0.0407(4) 0.0323(13) Uani 1 1 d . . . . .
C8 C 0.0784(5) 0.3272(5) 0.0892(6) 0.056(2) Uani 1 1 d . . . . .
H8A H 0.1043 0.3278 0.1501 0.084 Uiso 1 1 calc R U . . .
H8B H 0.0728 0.2756 0.0686 0.084 Uiso 1 1 calc R U . . .
H8C H 0.0359 0.3494 0.0798 0.084 Uiso 1 1 calc R U . . .
C9 C 0.3044(7) 0.5512(7) 0.2229(9) 0.084(6) Uani 0.5 1 d D U P . .
H9A H 0.3161 0.5883 0.1908 0.101 Uiso 0.5 1 d R U P . .
C10 C 0.3337(7) 0.5493(7) 0.3133(9) 0.073(5) Uani 0.5 1 d D U P A .
H10A H 0.3654 0.5860 0.3407 0.087 Uiso 0.5 1 d R U P . .
C11 C 0.2445(6) 0.4384(7) 0.2307(8) 0.062(4) Uani 0.5 1 d D U P . .
H11A H 0.2131 0.4017 0.2028 0.074 Uiso 0.5 1 d R U P . .
C12 C 0.2737(7) 0.4371(7) 0.3206(8) 0.067(5) Uani 0.5 1 d D U P A .
H12A H 0.2628 0.4001 0.3536 0.081 Uiso 0.5 1 d R U P . .
C13 C 0.3211(6) 0.5000 0.3612(8) 0.075(4) Uani 1 2 d DS TU P . .
C14 C 0.3454(7) 0.5000 0.4557(7) 0.082(5) Uani 1 2 d DS TU P A .
C15 C 0.4980(6) 0.3918(6) 0.6447(7) 0.076(3) Uani 1 1 d D U . . .
C16 C 0.5346(5) 0.3253(5) 0.7017(6) 0.076(3) Uani 1 1 d D U . . .
C17 C 0.5900(6) 0.2916(6) 0.6971(7) 0.125(5) Uani 1 1 d D U . . .
H17 H 0.6096 0.3116 0.6598 0.150 Uiso 1 1 calc R U . . .
C18 C 0.6184(5) 0.2271(6) 0.7474(6) 0.102(4) Uani 1 1 d D U . . .
H18 H 0.6564 0.2051 0.7437 0.123 Uiso 1 1 calc R U . . .
C19 C 0.5354(3) 0.2304(3) 0.8053(4) 0.0405(15) Uani 1 1 d D U . . .
H19 H 0.5157 0.2097 0.8421 0.049 Uiso 1 1 calc R U . . .
C20 C 0.5071(4) 0.2935(4) 0.7579(4) 0.0456(17) Uani 1 1 d D U . . .
H20 H 0.4695 0.3150 0.7635 0.055 Uiso 1 1 calc R U . . .

loop_
_atom_site_aniso_label
_atom_site_aniso_U_11
_atom_site_aniso_U_22
_atom_site_aniso_U_33
_atom_site_aniso_U_23
_atom_site_aniso_U_13
_atom_site_aniso_U_12
Ru1 0.0342(3) 0.0211(2) 0.0255(2) 0.00648(16) 0.00656(19) 0.00329(18)
Ru2 0.0240(3) 0.0424(4) 0.0155(3) 0.000 -0.0047(2) 0.000
Co3 0.0400(9) 0.0186(7) 0.0126(6) 0.000 -0.0013(6) 0.000
Co4 0.0445(9) 0.0811(11) 0.0222(6) 0.000 0.0025(6) 0.000
O1 0.084(4) 0.116(4) 0.055(3) -0.003(3) 0.013(3) -0.063(3)
O2 0.048(3) 0.042(3) 0.108(4) 0.010(3) 0.024(3) -0.005(2)
O3 0.104(4) 0.065(3) 0.062(3) 0.022(3) 0.050(3) 0.029(3)
O4 0.040(2) 0.033(2) 0.057(3) -0.010(2) -0.012(2) 0.004(2)
O5 0.055(3) 0.047(3) 0.028(2) 0.002(2) -0.002(2) -0.023(2)
O6 0.166(8) 0.046(3) 0.038(3) -0.015(2) 0.042(4) -0.060(4)
O7 0.096(4) 0.139(5) 0.094(4) 0.000 0.027(4) 0.000
O8 0.096(4) 0.139(5) 0.094(4) 0.000 0.027(4) 0.000
O8' 0.094(6) 0.079(6) 0.092(6) -0.003(4) 0.026(4) 0.001(4)
O9 0.078(3) 0.035(2) 0.0317(19) 0.0119(15) 0.0189(19) 0.0110(18)
O9' 0.078(3) 0.035(2) 0.0317(19) 0.0119(15) 0.0189(19) 0.0110(18)
O10 0.078(3) 0.035(2) 0.0317(19) 0.0119(15) 0.0189(19) 0.0110(18)
O11 0.060(5) 0.042(4) 0.033(3) 0.000 0.013(3) 0.000
O12 0.025(3) 0.017(2) 0.015(2) 0.000 -0.001(2) 0.000
N1 0.050(4) 0.080(5) 0.048(4) 0.000 0.019(3) 0.000
N2 0.074(5) 0.033(3) 0.057(4) 0.022(3) 0.042(4) 0.015(3)
C1 0.056(5) 0.054(5) 0.084(7) -0.051(5) 0.027(5) -0.031(4)
C2 0.073(7) 0.079(7) 0.126(9) -0.058(7) 0.063(7) -0.053(6)
C3 0.028(5) 0.061(6) 0.013(3) 0.000 -0.002(3) 0.000
C4 0.081(10) 0.067(8) 0.039(6) 0.000 0.021(6) 0.000
C5 0.044(6) 0.043(5) 0.015(3) 0.000 -0.003(3) 0.000
C6 0.025(6) 0.101(10) 0.052(7) 0.000 -0.012(5) 0.000
C7 0.041(4) 0.028(3) 0.030(3) 0.008(2) 0.016(3) 0.011(3)
C8 0.069(6) 0.040(4) 0.074(6) 0.020(4) 0.043(5) 0.006(4)
C9 0.083(8) 0.088(8) 0.082(7) 0.000(5) 0.029(5) -0.005(5)
C10 0.068(7) 0.076(7) 0.068(7) 0.000(5) 0.017(5) -0.003(5)
C11 0.058(6) 0.063(6) 0.056(6) 0.002(4) 0.010(4) -0.007(4)
C12 0.071(6) 0.068(6) 0.064(6) 0.009(4) 0.025(5) -0.004(4)
C13 0.066(5) 0.089(6) 0.066(5) 0.000 0.019(4) 0.000
C14 0.051(7) 0.176(17) 0.025(5) 0.000 0.021(5) 0.000
C15 0.100(5) 0.067(4) 0.071(4) 0.015(3) 0.043(4) 0.026(4)
C16 0.089(5) 0.071(4) 0.078(4) 0.018(4) 0.041(4) 0.019(4)
C17 0.137(7) 0.120(7) 0.132(6) 0.026(4) 0.065(5) 0.014(4)
C18 0.115(6) 0.098(5) 0.111(5) 0.034(4) 0.061(4) 0.019(4)
C19 0.043(3) 0.036(3) 0.040(3) 0.013(2) 0.012(3) 0.008(2)
C20 0.051(3) 0.043(3) 0.038(3) 0.012(3) 0.010(3) 0.013(3)

loop_
_atom_type_symbol
_atom_type_description
_atom_type_scat_dispersion_real
_atom_type_scat_dispersion_imag
_atom_type_scat_source
C C 0.0007 0.0007 'International Tables Vol C Tables 4.2.6.8 and 6.1.1.4'
H H 0.0000 0.0000 'International Tables Vol C Tables 4.2.6.8 and 6.1.1.4'
N N 0.0018 0.0015 'International Tables Vol C Tables 4.2.6.8 and 6.1.1.4'
O O 0.0039 0.0027 'International Tables Vol C Tables 4.2.6.8 and 6.1.1.4'
Co Co 0.2730 0.5032 'International Tables Vol C Tables 4.2.6.8 and 6.1.1.4'
Ru Ru -1.0682 2.9670 'International Tables Vol C Tables 4.2.6.8 and 6.1.1.4'

loop_
_geom_angle_atom_site_label_1
_geom_angle_atom_site_label_2
_geom_angle_atom_site_label_3
_geom_angle
_geom_angle_site_symmetry_1
_geom_angle_site_symmetry_3
O12 Ru1 O4 94.5(2) . .
O12 Ru1 O3 93.6(2) . .
O4 Ru1 O3 94.3(3) . .
O12 Ru1 O5 95.2(2) . 6_565
O4 Ru1 O5 87.0(2) . 6_565
O3 Ru1 O5 170.9(2) . 6_565
O12 Ru1 O2 93.9(2) . .
O4 Ru1 O2 171.4(2) . .
O3 Ru1 O2 86.9(3) . .
O5 Ru1 O2 90.5(3) 6_565 .
O12 Ru1 N2 178.5(2) . 3_454
O4 Ru1 N2 84.1(2) . 3_454
O3 Ru1 N2 87.1(2) . 3_454
O5 Ru1 N2 84.1(2) 6_565 3_454
O2 Ru1 N2 87.4(2) . 3_454
O12 Ru2 O6 94.4(2) . .
O12 Ru2 O6 94.4(2) . 6_565
O6 Ru2 O6 86.9(5) . 6_565
O12 Ru2 O1 94.4(2) . .
O6 Ru2 O1 171.0(2) . .
O6 Ru2 O1 90.8(4) 6_565 .
O12 Ru2 O1 94.4(2) . 6_565
O6 Ru2 O1 90.8(4) . 6_565
O6 Ru2 O1 171.0(2) 6_565 6_565
O1 Ru2 O1 90.2(6) . 6_565
O12 Ru2 N1 178.0(3) . .
O6 Ru2 N1 84.1(3) . .
O6 Ru2 N1 84.1(3) 6_565 .
O1 Ru2 N1 87.0(3) . .
O1 Ru2 N1 87.0(3) 6_565 .
O10 Co3 O10 92.2(3) . 6_565
O10 Co3 O10 87.8(3) . 2_656
O10 Co3 O10 180.0 6_565 2_656
O10 Co3 O10 180.00(18) . 5_666
O10 Co3 O10 87.8(3) 6_565 5_666
O10 Co3 O10 92.2(3) 2_656 5_666
O10 Co3 O7 88.8(3) . 5_666
O10 Co3 O7 88.8(3) 6_565 5_666
O10 Co3 O7 91.2(3) 2_656 5_666
O10 Co3 O7 91.2(3) 5_666 5_666
O10 Co3 O7 91.2(3) . .
O10 Co3 O7 91.2(3) 6_565 .
O10 Co3 O7 88.8(3) 2_656 .
O10 Co3 O7 88.8(3) 5_666 .
O7 Co3 O7 180.0 5_666 .
O9 Co4 O9 120.1(7) 6_565 .
O9 Co4 O11 94.7(3) 6_565 .
O9 Co4 O11 94.7(3) . .
O11 Co4 O8 108.8(4) . .
O9 Co4 O7 91.9(4) 6_565 .
O9 Co4 O7 91.9(4) . .
O11 Co4 O7 166.7(5) . .
O8 Co4 O7 57.9(5) . .
O11 Co4 O9' 92.7(3) . 6_565
O8 Co4 O9' 143.8(3) . 6_565
O7 Co4 O9' 98.9(4) . 6_565
O11 Co4 O9' 92.7(3) . .
O8 Co4 O9' 143.8(3) . .
O7 Co4 O9' 98.9(4) . .
O9' Co4 O9' 59.0(6) 6_565 .
O9 Co4 O8' 90.4(5) 6_565 6_565
O9 Co4 O8' 136.9(5) . 6_565
O11 Co4 O8' 113.7(4) . 6_565
O7 Co4 O8' 54.7(5) . 6_565
O9 Co4 O8' 136.9(5) 6_565 .
O9 Co4 O8' 90.4(6) . .
O11 Co4 O8' 113.7(4) . .
O7 Co4 O8' 54.7(5) . .
O8' Co4 O8' 49.3(8) 6_565 .
O9 Co4 C14 105.0(3) 6_565 .
O9 Co4 C14 105.0(3) . .
O11 Co4 C14 139.2(4) . .
O8 Co4 C14 30.4(4) . .
O7 Co4 C14 27.5(4) . .
O9' Co4 C14 122.1(4) 6_565 .
O9' Co4 C14 122.1(4) . .
O8' Co4 C14 33.2(4) 6_565 .
O8' Co4 C14 33.2(4) . .
C1 O1 Ru2 134.1(6) . .
C1 O2 Ru1 133.4(6) . .
C3 O3 Ru1 133.4(6) . .
C5 O4 Ru1 133.4(5) . .
C7 O5 Ru1 132.0(4) . 6_565
C7 O6 Ru2 135.2(5) . .
C14 O7 Co4 95.2(10) . .
C14 O7 Co3 151.4(12) . .
Co4 O7 Co3 113.4(6) . .
C14 O8 Co4 93.3(10) . .
C14 O8' Co4 83.8(9) . .
C15 O9 Co4 126.5(8) . .
C15 O9' Co4 114.5(8) . .
C15 O10 Co3 133.1(6) . .
Ru2 O12 Ru1 120.12(12) . .
Ru2 O12 Ru1 120.12(12) . 6_565
Ru1 O12 Ru1 119.7(2) . 6_565
C9 N1 C9 88.5(11) 6_565 .
C9 N1 C11 58.5(9) 6_565 .
C9 N1 C11 120.1(10) . .
C9 N1 C11 120.1(10) 6_565 6_565
C9 N1 C11 58.5(9) . 6_565
C11 N1 C11 94.4(10) . 6_565
C9 N1 Ru2 125.8(7) 6_565 .
C9 N1 Ru2 125.8(7) . .
C11 N1 Ru2 113.9(6) . .
C11 N1 Ru2 113.9(6) 6_565 .
C19 N2 C18 118.2(6) . .
C19 N2 Ru1 120.4(4) . 3_546
C18 N2 Ru1 121.0(6) . 3_546
O2 C1 O1 124.9(7) . .
O2 C1 C2 115.3(10) . .
O1 C1 C2 119.8(9) . .
O3 C3 O3 125.4(9) . 6_565
O3 C3 C4 117.2(5) . .
O3 C3 C4 117.2(5) 6_565 .
O4 C5 O4 125.5(10) . 6_565
O4 C5 C6 117.3(5) . .
O4 C5 C6 117.3(5) 6_565 .
O6 C7 O5 125.5(6) . .
O6 C7 C8 118.4(6) . .
O5 C7 C8 116.1(7) . .
N1 C9 C11 67.6(9) . 6_565
N1 C9 C10 120.6(12) . .
C11 C9 C10 89.3(8) 6_565 .
N1 C9 C9 45.8(5) . 6_565
C11 C9 C9 97.7(8) 6_565 6_565
C10 C9 C9 88.7(6) . 6_565
N1 C9 C12 96.7(9) . 6_565
C11 C9 C12 45.2(7) 6_565 6_565
C10 C9 C12 44.2(6) . 6_565
C9 C9 C12 96.0(5) 6_565 6_565
C13 C10 C12 69.0(10) . 6_565
C13 C10 C9 124.3(12) . .
C12 C10 C9 90.2(8) 6_565 .
C13 C10 C10 46.8(6) . 6_565
C12 C10 C10 100.1(8) 6_565 6_565
C9 C10 C10 91.3(6) . 6_565
C13 C10 C11 97.6(10) . 6_565
C12 C10 C11 45.8(7) 6_565 6_565
C9 C10 C11 44.5(6) . 6_565
C10 C10 C11 96.4(5) 6_565 6_565
C9 C11 C12 90.9(9) 6_565 .
C9 C11 N1 53.9(8) 6_565 .
C12 C11 N1 119.0(10) . .
C9 C11 C10 46.2(7) 6_565 6_565
C12 C11 C10 44.8(7) . 6_565
N1 C11 C10 85.2(8) . 6_565
C10 C12 C11 89.4(9) 6_565 .
C10 C12 C13 52.3(8) 6_565 .
C11 C12 C13 116.4(10) . .
C10 C12 C9 45.6(7) 6_565 6_565
C11 C12 C9 43.9(6) . 6_565
C13 C12 C9 85.0(8) . 6_565
C10 C13 C10 86.4(12) 6_565 .
C10 C13 C14 126.2(9) 6_565 .
C10 C13 C14 126.2(9) . .
C10 C13 C12 119.6(11) 6_565 6_565
C10 C13 C12 58.7(9) . 6_565
C14 C13 C12 114.1(8) . 6_565
C10 C13 C12 58.7(9) 6_565 .
C10 C13 C12 119.5(11) . .
C14 C13 C12 114.1(8) . .
C12 C13 C12 95.5(11) 6_565 .
O7 C14 O8 113.6(13) . .
O7 C14 O8' 103.9(11) . .
O7 C14 O8' 103.9(11) . 6_565
O8' C14 O8' 85.4(15) . 6_565
O7 C14 C13 119.9(12) . .
O8 C14 C13 126.5(14) . .
O8' C14 C13 118.8(11) . .
O8' C14 C13 118.8(11) 6_565 .
O7 C14 Co4 57.3(9) . .
O8 C14 Co4 56.2(8) . .
O8' C14 Co4 63.0(8) . .
O8' C14 Co4 63.0(8) 6_565 .
C13 C14 Co4 177.2(10) . .
O9' C15 O10 117.7(10) . .
O10 C15 O9 129.3(9) . .
O9' C15 C16 111.3(9) . .
O10 C15 C16 114.0(8) . .
O9 C15 C16 115.6(9) . .
C17 C16 C20 117.2(8) . .
C17 C16 C15 124.7(9) . .
C20 C16 C15 117.9(8) . .
C16 C17 C18 121.6(10) . .
N2 C18 C17 119.5(9) . .
N2 C19 C20 123.7(6) . .
C19 C20 C16 119.8(7) . .

loop_
_geom_bond_atom_site_label_1
_geom_bond_atom_site_label_2
_geom_bond_distance
_geom_bond_site_symmetry_2
Ru1 O12 1.921(2) .
Ru1 O4 2.016(5) .
Ru1 O3 2.018(6) .
Ru1 O5 2.022(5) 6_565
Ru1 O2 2.024(6) .
Ru1 N2 2.088(5) 3_454
Ru2 O12 1.904(5) .
Ru2 O6 1.987(6) .
Ru2 O6 1.987(6) 6_565
Ru2 O1 2.011(7) .
Ru2 O1 2.011(7) 6_565
Ru2 N1 2.122(9) .
Co3 O10 2.067(4) .
Co3 O10 2.067(4) 6_565
Co3 O10 2.067(4) 2_656
Co3 O10 2.067(4) 5_666
Co3 O7 2.099(15) 5_666
Co3 O7 2.099(15) .
Co4 O9 1.878(10) 6_565
Co4 O9 1.878(9) .
Co4 O11 2.046(7) .
Co4 O8 2.068(14) .
Co4 O7 2.098(14) .
Co4 O9' 2.133(11) 6_565
Co4 O9' 2.133(11) .
Co4 O8' 2.224(17) 6_565
Co4 O8' 2.224(17) .
Co4 C14 2.482(12) .
O1 C1 1.237(10) .
O2 C1 1.230(10) .
O3 C3 1.239(8) .
O4 C5 1.238(7) .
O5 C7 1.244(8) .
O5 Ru1 2.022(5) 6_565
O6 C7 1.212(9) .
O7 C14 1.151(17) .
O8 C14 1.259(14) .
O8' C14 1.368(14) .
O9 C15 1.335(13) .
O9' C15 1.242(11) .
O10 C15 1.249(11) .
O12 Ru1 1.921(2) 6_565
N1 C9 1.288(13) 6_565
N1 C9 1.288(13) .
N1 C11 1.473(13) .
N1 C11 1.473(13) 6_565
N2 C19 1.330(8) .
N2 C18 1.364(10) .
N2 Ru1 2.088(5) 3_546
C1 C2 1.494(10) .
C3 O3 1.239(8) 6_565
C3 C4 1.489(15) .
C5 O4 1.238(7) 6_565
C5 C6 1.544(15) .
C7 C8 1.506(10) .
C9 C11 1.358(18) 6_565
C9 C10 1.397(14) .
C9 C9 1.80(3) 6_565
C9 C12 1.957(19) 6_565
C10 C13 1.265(13) .
C10 C12 1.365(18) 6_565
C10 C10 1.73(2) 6_565
C10 C11 1.937(18) 6_565
C11 C9 1.358(18) 6_565
C11 C12 1.388(14) .
C11 C10 1.937(18) 6_565
C12 C10 1.365(18) 6_565
C12 C13 1.493(13) .
C12 C9 1.957(19) 6_565
C13 C10 1.265(13) 6_565
C13 C14 1.456(16) .
C13 C12 1.493(13) 6_565
C14 O8' 1.368(14) 6_565
C15 C16 1.531(13) .
C16 C17 1.363(12) .
C16 C20 1.384(10) .
C17 C18 1.408(12) .
C19 C20 1.367(8) .

loop_
_platon_squeeze_void_nr
_platon_squeeze_void_average_x
_platon_squeeze_void_average_y
_platon_squeeze_void_average_z
_platon_squeeze_void_volume
_platon_squeeze_void_count_electrons
_platon_squeeze_void_content
1 -0.015 -0.009 -0.026 2408 1008 ' '
2 0.500 0.000 0.000 18 5 ' '
3 0.000 0.500 0.000 18 5 ' '
